data_7250850
loop_
_publ_author_name
'Choudhary, Shailendra Singh'
'Darole, Ratanamala S.'
'Krishna, Gamidi Rama'
'Senthilkumar, Beeran'

_publ_section_title
;
 Base mediated approach for the synthesis of deoxybenzoins using
 \g-aryl-\b-ketoesters and benzoyl chlorides
;
_journal_issue 39
_journal_name_full 'RSC Advances'
_journal_page_first 32424
_journal_page_last 32430
_journal_paper_doi 10.1039/D5RA05242D
_journal_volume 15
_journal_year 2025
_chemical_formula_moiety 'C14 H9 Cl3 O'
_chemical_formula_sum 'C14 H9 Cl3 O'
_chemical_formula_weight 299.56
_space_group_crystal_system monoclinic
_space_group_IT_number 14
_space_group_name_Hall '-P 2yn'
_space_group_name_H-M_alt 'P 1 21/n 1'
_atom_sites_solution_hydrogens geom
_audit_creation_date 2022-12-19
_audit_creation_method
;
Olex2 1.5
(compiled 2022.04.07 svn.rca3783a0 for OlexSys, GUI svn.r6498)
;
_audit_update_record
;
2023-07-27 deposited with the CCDC.	2025-09-03 downloaded from the CCDC.
;
_cell_angle_alpha 90
_cell_angle_beta 99.6830(10)
_cell_angle_gamma 90
_cell_formula_units_Z 4
_cell_length_a 11.9460(3)
_cell_length_b 8.9801(2)
_cell_length_c 12.6848(3)
_cell_measurement_reflns_used 9977
_cell_measurement_temperature 300(2)
_cell_measurement_theta_max 27.50
_cell_measurement_theta_min 2.79
_cell_volume 1341.39(6)
_computing_cell_refinement 'SAINT v8.37A (Bruker, 2015)'
_computing_data_reduction 'SAINT v8.37A (Bruker, 2015)'
_computing_molecular_graphics 'Olex2 1.5 (Dolomanov et al., 2009)'
_computing_publication_material 'Olex2 1.5 (Dolomanov et al., 2009)'
_computing_structure_refinement 'SHELXL 2018/3 (Sheldrick, 2015)'
_computing_structure_solution 'SHELXT 2014/5 (Sheldrick, 2014)'
_diffrn_ambient_temperature 300.00
_diffrn_measured_fraction_theta_full 0.960
_diffrn_measured_fraction_theta_max 0.967
_diffrn_measurement_device_type 'Bruker APEX-II CCD'
_diffrn_measurement_method '\f and \w scans'
_diffrn_radiation_type MoK\a
_diffrn_radiation_wavelength 0.71073
_diffrn_reflns_av_R_equivalents 0.0445
_diffrn_reflns_av_unetI/netI 0.0136
_diffrn_reflns_Laue_measured_fraction_full 0.960
_diffrn_reflns_Laue_measured_fraction_max 0.967
_diffrn_reflns_limit_h_max 15
_diffrn_reflns_limit_h_min -15
_diffrn_reflns_limit_k_max 11
_diffrn_reflns_limit_k_min -11
_diffrn_reflns_limit_l_max 16
_diffrn_reflns_limit_l_min -16
_diffrn_reflns_number 65556
_diffrn_reflns_point_group_measured_fraction_full 0.960
_diffrn_reflns_point_group_measured_fraction_max 0.967
_diffrn_reflns_theta_full 25.242
_diffrn_reflns_theta_max 26.997
_diffrn_reflns_theta_min 2.793
_diffrn_source_current 1.4
_diffrn_source_power 0.07
_diffrn_source_voltage 50.0
_diffrn_standards_number 0
_exptl_absorpt_coefficient_mu 0.666
_exptl_absorpt_correction_T_max 0.7456
_exptl_absorpt_correction_T_min 0.6427
_exptl_absorpt_correction_type none
_exptl_absorpt_process_details
;
SADABS-2014/5 (Bruker,2014/5) was used for absorption correction.
wR2(int) was 0.1234 before and 0.0598 after correction.
The Ratio of minimum to maximum transmission is 0.8620.
The \l/2 correction factor is Not present.
;
_exptl_crystal_colour Colorless
_exptl_crystal_density_diffrn 1.483
_exptl_crystal_description Block
_exptl_crystal_F_000 608
_exptl_crystal_size_max 0.22
_exptl_crystal_size_mid 0.11
_exptl_crystal_size_min 0.09
_refine_diff_density_max 0.372
_refine_diff_density_min -0.580
_refine_diff_density_rms 0.033
_refine_ls_extinction_method none
_refine_ls_goodness_of_fit_ref 1.062
_refine_ls_hydrogen_treatment constr
_refine_ls_matrix_type full
_refine_ls_number_parameters 164
_refine_ls_number_reflns 2831
_refine_ls_number_restraints 0
_refine_ls_restrained_S_all 1.062
_refine_ls_R_factor_all 0.0467
_refine_ls_R_factor_gt 0.0440
_refine_ls_shift/su_max 0.001
_refine_ls_shift/su_mean 0.000
_refine_ls_structure_factor_coef Fsqd
_refine_ls_weighting_details 'w=1/[\s^2^(Fo^2^)+(0.0451P)^2^+0.5074P] where P=(Fo^2^+2Fc^2^)/3'
_refine_ls_weighting_scheme calc
_refine_ls_wR_factor_gt 0.1060
_refine_ls_wR_factor_ref 0.1086
_reflns_Friedel_coverage 0.000
_reflns_number_gt 2632
_reflns_number_total 2831
_reflns_threshold_expression 'I > 2\s(I)'
_publcif_datablock.id {78c6b92f-8a6a-4745-b690-4f46bdc118df}

_cod_data_source_file d5ra05242d2.cif
_cod_data_source_block issc_270a
_cod_database_code 7250850
_shelx_shelxl_version_number 2018/3
_shelx_space_group_comment
;
The symmetry employed for this shelxl refinement is uniquely defined
by the following loop, which should always be used as a source of
symmetry information in preference to the above space-group names.
They are only intended as comments.
;
_olex2_refinement_description
;
1. Fixed Uiso
 At 1.2 times of:
  All C(H) groups, All C(H,H) groups
2.a Secondary CH2 refined with riding coordinates:
 C8(H8A,H8B)
2.b Aromatic/amide H refined with riding coordinates:
 C2(H2), C4(H4), C6(H6), C10(H10), C11(H11), C13(H13), C14(H14)
;
_olex2_submission_special_instructions 'No special instructions were received'
_publcif_funding_html
;
;

loop_
_space_group_symop_operation_xyz
'x, y, z'
'-x+1/2, y+1/2, -z+1/2'
'-x, -y, -z'
'x-1/2, -y-1/2, z-1/2'

loop_
_atom_site_label
_atom_site_type_symbol
_atom_site_fract_x
_atom_site_fract_y
_atom_site_fract_z
_atom_site_U_iso_or_equiv
_atom_site_adp_type
_atom_site_occupancy
_atom_site_site_symmetry_order
_atom_site_calc_flag
_atom_site_refinement_flags_posn
_atom_site_refinement_flags_adp
_atom_site_refinement_flags_occupancy
_atom_site_disorder_assembly
_atom_site_disorder_group
C1 C 0.46937(12) 0.65392(17) 0.10093(12) 0.0407(3) Uani 1 1 d . . . . .
C2 C 0.48755(14) 0.75320(18) 0.02163(12) 0.0463(4) Uani 1 1 d . . . . .
H2 H 0.545898 0.822795 0.034527 0.056 Uiso 1 1 calc R U . . .
C3 C 0.41768(15) 0.74696(19) -0.07657(13) 0.0496(4) Uani 1 1 d . . . . .
C4 C 0.32950(14) 0.64610(19) -0.09835(13) 0.0503(4) Uani 1 1 d . . . . .
H4 H 0.282359 0.644319 -0.164622 0.060 Uiso 1 1 calc R U . . .
C5 C 0.31391(13) 0.54858(19) -0.01871(13) 0.0473(4) Uani 1 1 d . . . . .
C6 C 0.38248(13) 0.54983(18) 0.08057(12) 0.0447(3) Uani 1 1 d . . . . .
H6 H 0.370595 0.481959 0.132961 0.054 Uiso 1 1 calc R U . . .
C7 C 0.54492(13) 0.66455(19) 0.20790(12) 0.0453(3) Uani 1 1 d . . . . .
C8 C 0.51970(15) 0.5627(2) 0.29576(13) 0.0521(4) Uani 1 1 d . . . . .
H8A H 0.440006 0.572601 0.301159 0.062 Uiso 1 1 calc R U . . .
H8B H 0.531984 0.460665 0.275270 0.062 Uiso 1 1 calc R U . . .
C9 C 0.58911(14) 0.59031(19) 0.40441(12) 0.0474(4) Uani 1 1 d . . . . .
C10 C 0.56071(17) 0.7033(2) 0.46833(15) 0.0603(4) Uani 1 1 d . . . . .
H10 H 0.500764 0.766469 0.442237 0.072 Uiso 1 1 calc R U . . .
C11 C 0.6199(2) 0.7244(3) 0.57087(17) 0.0749(6) Uani 1 1 d . . . . .
H11 H 0.600300 0.801135 0.613522 0.090 Uiso 1 1 calc R U . . .
C12 C 0.70779(19) 0.6303(3) 0.60828(14) 0.0718(7) Uani 1 1 d . . . . .
C13 C 0.73879(17) 0.5193(3) 0.54705(17) 0.0739(6) Uani 1 1 d . . . . .
H13 H 0.799244 0.457059 0.573544 0.089 Uiso 1 1 calc R U . . .
C14 C 0.67942(16) 0.4994(2) 0.44448(15) 0.0601(5) Uani 1 1 d . . . . .
H14 H 0.700733 0.423645 0.401943 0.072 Uiso 1 1 calc R U . . .
Cl1 Cl 0.43988(6) 0.87072(7) -0.17603(4) 0.0822(2) Uani 1 1 d . . . . .
Cl2 Cl 0.20443(5) 0.41933(7) -0.04249(4) 0.0749(2) Uani 1 1 d . . . . .
Cl3 Cl 0.77987(7) 0.65251(12) 0.73909(4) 0.1226(5) Uani 1.000(3) 1 d . . . . .
O1 O 0.62207(12) 0.75255(18) 0.22155(11) 0.0734(4) Uani 1 1 d . . . . .

loop_
_atom_site_aniso_label
_atom_site_aniso_U_11
_atom_site_aniso_U_22
_atom_site_aniso_U_33
_atom_site_aniso_U_23
_atom_site_aniso_U_13
_atom_site_aniso_U_12
C1 0.0377(7) 0.0454(8) 0.0371(7) -0.0002(6) 0.0009(5) 0.0034(6)
C2 0.0454(8) 0.0488(8) 0.0425(8) 0.0032(6) 0.0016(6) 0.0013(6)
C3 0.0549(9) 0.0525(9) 0.0396(8) 0.0068(7) 0.0030(6) 0.0108(7)
C4 0.0476(8) 0.0592(9) 0.0399(8) -0.0054(7) -0.0054(6) 0.0128(7)
C5 0.0416(7) 0.0521(8) 0.0458(8) -0.0099(7) 0.0004(6) -0.0001(6)
C6 0.0437(7) 0.0490(8) 0.0398(7) -0.0021(6) 0.0027(6) -0.0011(6)
C7 0.0426(7) 0.0518(8) 0.0386(7) 0.0036(6) -0.0014(6) -0.0032(6)
C8 0.0551(9) 0.0568(9) 0.0409(8) 0.0054(7) -0.0016(7) -0.0111(7)
C9 0.0482(8) 0.0553(9) 0.0373(7) 0.0086(7) 0.0035(6) -0.0097(7)
C10 0.0633(10) 0.0676(11) 0.0503(9) 0.0020(8) 0.0104(8) -0.0022(9)
C11 0.0947(16) 0.0853(14) 0.0482(10) -0.0108(10) 0.0224(11) -0.0295(13)
C12 0.0693(12) 0.1077(17) 0.0353(8) 0.0158(10) -0.0007(8) -0.0424(12)
C13 0.0571(11) 0.1050(17) 0.0545(11) 0.0285(12) -0.0053(8) -0.0074(11)
C14 0.0594(10) 0.0688(11) 0.0503(9) 0.0118(8) 0.0036(8) 0.0021(9)
Cl1 0.1049(5) 0.0844(4) 0.0511(3) 0.0264(2) -0.0043(3) -0.0079(3)
Cl2 0.0682(3) 0.0844(4) 0.0659(3) -0.0161(2) -0.0061(2) -0.0265(3)
Cl3 0.1227(6) 0.1980(10) 0.0382(3) 0.0208(4) -0.0119(3) -0.0929(6)
O1 0.0686(8) 0.0911(10) 0.0517(7) 0.0191(7) -0.0148(6) -0.0369(7)

loop_
_atom_type_symbol
_atom_type_description
_atom_type_scat_dispersion_real
_atom_type_scat_dispersion_imag
_atom_type_scat_source
C C 0.0033 0.0016 'International Tables Vol C Tables 4.2.6.8 and 6.1.1.4'
H H 0.0000 0.0000 'International Tables Vol C Tables 4.2.6.8 and 6.1.1.4'
O O 0.0106 0.0060 'International Tables Vol C Tables 4.2.6.8 and 6.1.1.4'
Cl Cl 0.1484 0.1585 'International Tables Vol C Tables 4.2.6.8 and 6.1.1.4'

loop_
_geom_angle_atom_site_label_1
_geom_angle_atom_site_label_2
_geom_angle_atom_site_label_3
_geom_angle
_geom_angle_site_symmetry_1
_geom_angle_site_symmetry_3
_geom_angle_publ_flag
C2 C1 C6 120.05(14) . . ?
C2 C1 C7 118.08(13) . . ?
C6 C1 C7 121.87(14) . . ?
C1 C2 H2 120.5 . . ?
C3 C2 C1 118.93(15) . . ?
C3 C2 H2 120.5 . . ?
C2 C3 C4 122.18(15) . . ?
C2 C3 Cl1 119.18(14) . . ?
C4 C3 Cl1 118.64(12) . . ?
C3 C4 H4 121.2 . . ?
C5 C4 C3 117.66(14) . . ?
C5 C4 H4 121.2 . . ?
C4 C5 C6 122.16(15) . . ?
C4 C5 Cl2 119.33(12) . . ?
C6 C5 Cl2 118.51(13) . . ?
C1 C6 H6 120.5 . . ?
C5 C6 C1 119.01(15) . . ?
C5 C6 H6 120.5 . . ?
C1 C7 C8 117.65(13) . . ?
O1 C7 C1 120.07(14) . . ?
O1 C7 C8 122.28(14) . . ?
C7 C8 H8A 108.4 . . ?
C7 C8 H8B 108.4 . . ?
H8A C8 H8B 107.5 . . ?
C9 C8 C7 115.35(13) . . ?
C9 C8 H8A 108.4 . . ?
C9 C8 H8B 108.4 . . ?
C10 C9 C8 120.58(16) . . ?
C10 C9 C14 118.29(17) . . ?
C14 C9 C8 121.06(17) . . ?
C9 C10 H10 119.4 . . ?
C9 C10 C11 121.1(2) . . ?
C11 C10 H10 119.4 . . ?
C10 C11 H11 120.6 . . ?
C12 C11 C10 118.8(2) . . ?
C12 C11 H11 120.6 . . ?
C11 C12 Cl3 119.0(2) . . ?
C13 C12 C11 121.59(18) . . ?
C13 C12 Cl3 119.36(19) . . ?
C12 C13 H13 120.4 . . ?
C12 C13 C14 119.2(2) . . ?
C14 C13 H13 120.4 . . ?
C9 C14 C13 121.0(2) . . ?
C9 C14 H14 119.5 . . ?
C13 C14 H14 119.5 . . ?

loop_
_geom_bond_atom_site_label_1
_geom_bond_atom_site_label_2
_geom_bond_distance
_geom_bond_site_symmetry_2
_geom_bond_publ_flag
C1 C2 1.388(2) . ?
C1 C6 1.388(2) . ?
C1 C7 1.501(2) . ?
C2 H2 0.9300 . ?
C2 C3 1.379(2) . ?
C3 C4 1.381(2) . ?
C3 Cl1 1.7350(17) . ?
C4 H4 0.9300 . ?
C4 C5 1.373(2) . ?
C5 C6 1.382(2) . ?
C5 Cl2 1.7366(17) . ?
C6 H6 0.9300 . ?
C7 C8 1.511(2) . ?
C7 O1 1.204(2) . ?
C8 H8A 0.9700 . ?
C8 H8B 0.9700 . ?
C8 C9 1.505(2) . ?
C9 C10 1.376(3) . ?
C9 C14 1.380(3) . ?
C10 H10 0.9300 . ?
C10 C11 1.385(3) . ?
C11 H11 0.9300 . ?
C11 C12 1.369(4) . ?
C12 C13 1.353(4) . ?
C12 Cl3 1.7475(19) . ?
C13 H13 0.9300 . ?
C13 C14 1.385(3) . ?
C14 H14 0.9300 . ?

loop_
_geom_torsion_atom_site_label_1
_geom_torsion_atom_site_label_2
_geom_torsion_atom_site_label_3
_geom_torsion_atom_site_label_4
_geom_torsion
_geom_torsion_site_symmetry_1
_geom_torsion_site_symmetry_2
_geom_torsion_site_symmetry_3
_geom_torsion_site_symmetry_4
_geom_torsion_publ_flag
C1 C2 C3 C4 0.6(2) . . . . ?
C1 C2 C3 Cl1 179.99(12) . . . . ?
C1 C7 C8 C9 -173.12(15) . . . . ?
C2 C1 C6 C5 -1.0(2) . . . . ?
C2 C1 C7 C8 176.17(15) . . . . ?
C2 C1 C7 O1 -3.5(2) . . . . ?
C2 C3 C4 C5 -1.0(2) . . . . ?
C3 C4 C5 C6 0.4(2) . . . . ?
C3 C4 C5 Cl2 -179.80(12) . . . . ?
C4 C5 C6 C1 0.6(2) . . . . ?
C6 C1 C2 C3 0.4(2) . . . . ?
C6 C1 C7 C8 -3.1(2) . . . . ?
C6 C1 C7 O1 177.29(17) . . . . ?
C7 C1 C2 C3 -178.83(14) . . . . ?
C7 C1 C6 C5 178.21(14) . . . . ?
C7 C8 C9 C10 80.4(2) . . . . ?
C7 C8 C9 C14 -102.56(19) . . . . ?
C8 C9 C10 C11 176.24(17) . . . . ?
C8 C9 C14 C13 -175.94(17) . . . . ?
C9 C10 C11 C12 -0.1(3) . . . . ?
C10 C9 C14 C13 1.2(3) . . . . ?
C10 C11 C12 C13 0.9(3) . . . . ?
C10 C11 C12 Cl3 -177.93(15) . . . . ?
C11 C12 C13 C14 -0.7(3) . . . . ?
C12 C13 C14 C9 -0.4(3) . . . . ?
C14 C9 C10 C11 -0.9(3) . . . . ?
Cl1 C3 C4 C5 179.60(12) . . . . ?
Cl2 C5 C6 C1 -179.19(12) . . . . ?
Cl3 C12 C13 C14 178.19(15) . . . . ?
O1 C7 C8 C9 6.5(3) . . . . ?

loop_
_publcif_info_exptl_table_extra_item
sin_theta_over_lambda_max

loop_
_publcif_info_exptl_table_header_item
?
